data_7717219
loop_
_publ_author_name
'Xue, Chaozhuang'
'Zhang, Yingying'
'Zhu, Kai'
'Deng, Suyun'
'Qu, Konggang'
'Gong, Shuwen'
'Yang, Huajun'

_publ_section_title
;
 One ligand, two roles: novel pillar-layered metal-organic frameworks
 built with a 3D ligand and asymmetric inorganic nodes.
;
_journal_issue 42
_journal_name_full 'Dalton transactions (Cambridge, England : 2003)'
_journal_page_first 17146
_journal_page_last 17150
_journal_paper_doi 10.1039/d4dt02061h
_journal_volume 53
_journal_year 2024
_chemical_formula_moiety 'C24.5 H21 Co4 O15, 6[C2H5NO], 4[H2O]'
_chemical_formula_sum 'C36.5 H59 Co4 N6 O25'
_chemical_formula_weight 1217.634
_space_group_crystal_system orthorhombic
_space_group_IT_number 69
_space_group_name_Hall '-F 2 2'
_space_group_name_H-M_alt 'F m m m'
_symmetry_Int_Tables_number 69
_audit_creation_date 2024-09-12
_audit_creation_method
;
Olex2 1.5-dev
(compiled 2024.09.02 svn.r9ddf420b for OlexSys, GUI svn.r6697)
;
_audit_update_record
;
2024-10-08 deposited with the CCDC.	2024-10-14 downloaded from the CCDC.
;
_cell_angle_alpha 90
_cell_angle_beta 90
_cell_angle_gamma 90
_cell_formula_units_Z 8
_cell_length_a 17.303(15)
_cell_length_b 39.32(3)
_cell_length_c 16.698(15)
_cell_measurement_reflns_used 5712
_cell_measurement_temperature 296(2)
_cell_measurement_theta_max 22.28
_cell_measurement_theta_min 2.30
_cell_volume 11361(17)
_computing_cell_refinement 'Bruker SAINT'
_computing_data_collection 'Bruker APEX2'
_computing_data_reduction 'Bruker SAINT'
_computing_molecular_graphics 'Olex2 1.5-dev (Dolomanov et al., 2009)'
_computing_publication_material 'Olex2 1.5-dev (Dolomanov et al., 2009)'
_computing_structure_refinement 'olex2.refine 1.5-dev (Bourhis et al., 2015)'
_computing_structure_solution 'SHELXS-97 (Sheldrick 2008)'
_diffrn_ambient_temperature 296.15
_diffrn_measured_fraction_theta_full 0.9878
_diffrn_measured_fraction_theta_max 0.9878
_diffrn_measurement_device_type 'Bruker APEX-II CCD'
_diffrn_measurement_method '\f and \w scans'
_diffrn_radiation_type 'Mo K\a'
_diffrn_radiation_wavelength 0.71073
_diffrn_reflns_av_R_equivalents 0.0810
_diffrn_reflns_av_unetI/netI 0.0498
_diffrn_reflns_Laue_measured_fraction_full 0.9878
_diffrn_reflns_Laue_measured_fraction_max 0.9878
_diffrn_reflns_limit_h_max 18
_diffrn_reflns_limit_h_min -18
_diffrn_reflns_limit_k_max 42
_diffrn_reflns_limit_k_min -41
_diffrn_reflns_limit_l_max 17
_diffrn_reflns_limit_l_min -17
_diffrn_reflns_number 19848
_diffrn_reflns_point_group_measured_fraction_full 0.9878
_diffrn_reflns_point_group_measured_fraction_max 0.9878
_diffrn_reflns_theta_full 22.5238
_diffrn_reflns_theta_max 22.52
_diffrn_reflns_theta_min 1.77
_exptl_absorpt_coefficient_mu 1.227
_exptl_crystal_colour blue
_exptl_crystal_colour_primary blue
_exptl_crystal_density_diffrn 1.424
_exptl_crystal_description block
_exptl_crystal_F_000 5039.585
_exptl_crystal_size_max 0.06
_exptl_crystal_size_mid 0.04
_exptl_crystal_size_min 0.02
_refine_diff_density_max 1.5952
_refine_diff_density_min -1.0121
_refine_diff_density_rms 0.1350
_refine_ls_d_res_high 0.9277
_refine_ls_d_res_low 11.4911
_refine_ls_extinction_coef 0.00033(8)
_refine_ls_extinction_expression Fc^*^=kFc[1+0.001xFc^2^\l^3^/sin(2\q)]^-1/4^
_refine_ls_goodness_of_fit_ref 1.0455
_refine_ls_hydrogen_treatment constr
_refine_ls_matrix_type full
_refine_ls_number_constraints 21
_refine_ls_number_parameters 141
_refine_ls_number_reflns 2030
_refine_ls_number_restraints 163
_refine_ls_restrained_S_all 1.0031
_refine_ls_R_factor_all 0.0888
_refine_ls_R_factor_gt 0.0754
_refine_ls_shift/su_max 0.0009
_refine_ls_shift/su_mean 0.0001
_refine_ls_structure_factor_coef Fsqd
_refine_ls_weighting_details 'w=1/[\s^2^(Fo^2^)+(0.1452P)^2^+169.5715P] where P=(Fo^2^+2Fc^2^)/3'
_refine_ls_weighting_scheme calc
_refine_ls_wR_factor_gt 0.2182
_refine_ls_wR_factor_ref 0.2283
_reflns_Friedel_coverage 0.0
_reflns_limit_h_max 18
_reflns_limit_h_min 0
_reflns_limit_k_max 42
_reflns_limit_k_min 0
_reflns_limit_l_max 17
_reflns_limit_l_min 0
_reflns_number_gt 1590
_reflns_number_total 2030
_reflns_threshold_expression I>=2u(I)
_cod_data_source_file d4dt02061h2.cif
_cod_data_source_block compound_2
_cod_depositor_comments 'Adding full bibliography for 7717218--7717219.cif.'
_cod_database_code 7717219
_olex2_refinement_description
;
1. Fixed Uiso
 At 1.2 times of:
  All C(H,H) groups
2. Restrained distances
 C7-C8 \\sim C7-C9 \\sim C8-C9
 with sigma of 0.02
 C2-C1 \\sim C2-C7 \\sim C2-C8 \\sim C2-C9
 with sigma of 0.01
3. Uiso/Uaniso restraints and constraints
Uanis(O2) \\sim Ueq, Uanis(C1) \\sim Ueq, Uanis(O3) \\sim Ueq: with sigma of
0.1 and sigma for terminal atoms of 0.2
Uanis(O3) \\sim Ueq: with sigma of 0.005 and sigma for terminal atoms of 0.01
4. Rigid body (RIGU) restrains
 Co1, O1, O2, O4, Co2, C1, C5, O5, C2, O3, C6, C3, C7, C8, C9, C10, C11, C4,
 C12, C14
 with sigma for 1-2 distances of 0.004 and sigma for 1-3 distances of 0.004
5. Others
 Fixed Sof: C7(0.5) H7a(0.5) H7b(0.5) C8(0.5) H8a(0.5) H8b(0.5) C10(0.125)
 H10a(0.125) H10b(0.125) C11(0.25) H11a(0.25) H11b(0.25) C12(0.25) H12a(0.25)
 H12b(0.25) C14(0.5) H14a(0.5) H14b(0.5) C9(0.5) H9a(0.5) H9b(0.5)
6.a Secondary CH2 refined with riding coordinates:
 C7(H7a,H7b), C8(H8a,H8b), C10(H10a,H10b), C11(H11a,H11b), C12(H12a,H12b),
 C14(H14a,H14b), C9(H9a,H9b)
;
_smtbx_masks_special_details
;
A solvent mask was calculated and 1895 electrons were 
found in a volume of 7125\%A^3^ in 1 void per unit cell. 
This is consistent with the presence of 6[C2H5NO], 4[H2O] per Formula Unit 
which account for 1856 electrons per unit cell.
;
_smtbx_masks_void_probe_radius 0.9
_smtbx_masks_void_truncation_radius 1.2
_platon_squeeze_void_probe_radius 1.20
_olex2_submission_special_instructions 'No special instructions were received'

loop_
_space_group_symop_id
_space_group_symop_operation_xyz
1 x,y,z
2 x,-y,-z
3 -x,y,-z
4 -x,-y,z
5 -x,-y,-z
6 -x,y,z
7 x,-y,z
8 x,y,-z
9 x,y+1/2,z+1/2
10 x,-y+1/2,-z+1/2
11 -x,y+1/2,-z+1/2
12 -x,-y+1/2,z+1/2
13 -x,-y+1/2,-z+1/2
14 -x,y+1/2,z+1/2
15 x,-y+1/2,z+1/2
16 x,y+1/2,-z+1/2
17 x+1/2,y,z+1/2
18 x+1/2,-y,-z+1/2
19 -x+1/2,y,-z+1/2
20 -x+1/2,-y,z+1/2
21 -x+1/2,-y,-z+1/2
22 -x+1/2,y,z+1/2
23 x+1/2,-y,z+1/2
24 x+1/2,y,-z+1/2
25 x+1/2,y+1/2,z
26 x+1/2,-y+1/2,-z
27 -x+1/2,y+1/2,-z
28 -x+1/2,-y+1/2,z
29 -x+1/2,-y+1/2,-z
30 -x+1/2,y+1/2,z
31 x+1/2,-y+1/2,z
32 x+1/2,y+1/2,-z

loop_
_atom_site_label
_atom_site_type_symbol
_atom_site_fract_x
_atom_site_fract_y
_atom_site_fract_z
_atom_site_U_iso_or_equiv
_atom_site_adp_type
_atom_site_occupancy
_atom_site_site_symmetry_order
_atom_site_refinement_flags_posn
_atom_site_refinement_flags_adp
_atom_site_refinement_flags_occupancy
_atom_site_disorder_group
Co1 Co 0.5 0.62524(3) 0.40313(7) 0.0294(5) Uani 1.000000 2 S TU P .
C1 C 0.3503(5) 0.6461(2) 0.3542(5) 0.059(2) Uani 1.000000 1 D U . .
O1 O 0.5 0.6515(2) 0.5 0.0262(19) Uani 1.000000 4 S TU P .
Co2 Co 0.59178(8) 0.68216(4) 0.5 0.0334(5) Uani 1.000000 2 S TU P .
C2 C 0.2875(4) 0.6477(2) 0.2896(4) 0.056(2) Uani 1.000000 1 D U . .
O2 O 0.4125(4) 0.63119(19) 0.3337(4) 0.085(2) Uani 1.000000 1 . U . .
O4 O 0.5 0.57655(18) 0.4344(5) 0.059(2) Uani 1.000000 2 S TU P .
C4 C 0.5 0.7390(4) 0.7016(8) 0.074(4) Uani 1.000000 2 S TU P .
O3 O 0.3363(4) 0.6608(2) 0.4156(4) 0.088(2) Uani 1.000000 1 . U . .
C3 C 0.5 0.7205(5) 0.6185(9) 0.087(4) Uani 1.000000 2 S TU P .
C5 C 0.5 0.5619(4) 0.5 0.042(3) Uani 1.000000 4 S TU P .
O5 O 0.5629(5) 0.71386(19) 0.5900(4) 0.091(2) Uani 1.000000 1 . U . .
C6 C 0.5 0.5241(4) 0.5 0.047(3) Uani 1.000000 4 S TU P .
C7 C 0.2255(9) 0.6205(4) 0.2753(10) 0.073(5) Uani 0.500000 1 D U P -1
H7a H 0.2439(9) 0.5985(4) 0.2567(10) 0.088(6) Uiso 0.500000 1 R . P -1
H7b H 0.1856(9) 0.6186(4) 0.3160(10) 0.088(6) Uiso 0.500000 1 R . P -1
C8 C 0.2263(9) 0.6750(4) 0.2719(9) 0.070(4) Uani 0.500000 1 D U P -1
H8a H 0.1862(9) 0.6777(4) 0.3120(9) 0.084(5) Uiso 0.500000 1 R . P -1
H8b H 0.2455(9) 0.6965(4) 0.2516(9) 0.084(5) Uiso 1.000000 1 R . P -1
C9 C 0.3025(10) 0.6492(6) 0.2001(7) 0.080(5) Uani 0.500000 1 D U P -1
H9a H 0.3234(10) 0.6704(6) 0.1799(7) 0.096(6) Uiso 0.500000 1 R . P -1
H9b H 0.3266(10) 0.6293(6) 0.1766(7) 0.096(6) Uiso 0.500000 1 R . P -1
C10 C 0.435(2) 0.5 0.5 0.060(6) Uani 0.125 1 S TU P -1
H10a H 0.404(2) 0.49999999999999994 0.5482177111648299 0.072(7) Uiso 0.125 1 RS T P -1
H10b H 0.404(2) 0.49999999999999994 0.4517822888351702 0.072(7) Uiso 0.125 1 RS T P -1
C11 C 0.4581(16) 0.5 0.5565(17) 0.062(5) Uani 0.25 1 S TU P -2
H11a H 0.4762(16) 0.49999999999999994 0.6115(17) 0.074(6) Uiso 0.25 1 RS T P -2
H11b H 0.4022(16) 0.49999999999999994 0.5526(17) 0.074(6) Uiso 0.25 1 RS T P -2
C12 C 0.5 0.7238(8) 0.7764(17) 0.085(7) Uani 0.25 1 S TU P -2
H12a H 0.4533938093720823 0.7114(8) 0.7901(17) 0.102(8) Uiso 0.250000 1 R . P -2
H12b H 0.5466061906279176 0.7114(8) 0.7901(17) 0.102(8) Uiso 0.250000 1 R . P -2
C14 C 0.5620(12) 0.7622(5) 0.7334(13) 0.083(6) Uani 0.500000 1 . U P -1
H14a H 0.6110(12) 0.7516(5) 0.7466(13) 0.099(8) Uiso 1.000000 1 R . P -1
H14b H 0.5680(12) 0.7838(5) 0.7059(13) 0.099(8) Uiso 0.500000 1 R . P -1

loop_
_atom_site_aniso_label
_atom_site_aniso_U_11
_atom_site_aniso_U_22
_atom_site_aniso_U_33
_atom_site_aniso_U_12
_atom_site_aniso_U_13
_atom_site_aniso_U_23
Co1 0.0260(8) 0.0377(9) 0.0245(8) -0.000000 -0.000000 -0.0032(6)
C1 0.047(4) 0.081(6) 0.049(4) -0.011(3) -0.025(2) 0.007(3)
O1 0.022(4) 0.035(4) 0.021(4) -0.000000 -0.000000 0.000000
Co2 0.0327(8) 0.0435(9) 0.0240(8) -0.0043(6) -0.000000 0.000000
C2 0.048(4) 0.080(5) 0.040(4) -0.010(3) -0.027(3) 0.003(3)
O2 0.064(4) 0.108(5) 0.084(4) 0.011(3) -0.040(2) -0.017(3)
O4 0.105(7) 0.035(4) 0.037(4) -0.000000 -0.000000 -0.0034(19)
C4 0.066(7) 0.104(10) 0.053(6) -0.000000 -0.000000 -0.033(4)
O3 0.050(3) 0.161(6) 0.053(3) -0.003(3) -0.026(2) -0.022(3)
C3 0.090(7) 0.115(11) 0.056(6) -0.000000 -0.000000 -0.035(5)
C5 0.053(9) 0.037(5) 0.036(5) -0.000000 -0.000000 0.000000
O5 0.115(6) 0.099(5) 0.058(4) 0.004(3) 0.016(2) -0.029(3)
C6 0.060(9) 0.037(5) 0.044(8) -0.000000 -0.000000 0.000000
C7 0.059(9) 0.098(8) 0.062(10) -0.016(4) -0.034(5) 0.005(5)
C8 0.063(9) 0.100(8) 0.045(10) -0.003(4) -0.033(5) 0.002(5)
C9 0.072(9) 0.124(14) 0.044(6) -0.011(5) -0.025(3) 0.005(4)
C10 0.069(10) 0.042(9) 0.070(13) -0.000000 -0.000000 0.000000
C11 0.073(10) 0.045(8) 0.067(11) -0.000000 0.005(3) 0.000000
C12 0.10(2) 0.093(14) 0.058(8) -0.000000 -0.000000 -0.033(6)
C14 0.078(10) 0.100(15) 0.069(11) -0.000(6) -0.009(6) -0.024(7)

loop_
_atom_type_symbol
_atom_type_scat_dispersion_real
_atom_type_scat_dispersion_imag
_atom_type_scat_Cromer_Mann_a1
_atom_type_scat_Cromer_Mann_a2
_atom_type_scat_Cromer_Mann_a3
_atom_type_scat_Cromer_Mann_a4
_atom_type_scat_Cromer_Mann_b1
_atom_type_scat_Cromer_Mann_b2
_atom_type_scat_Cromer_Mann_b3
_atom_type_scat_Cromer_Mann_b4
_atom_type_scat_Cromer_Mann_c
_atom_type_scat_source
_atom_type_scat_dispersion_source
C 0.00313 0.00162 2.31000 1.02000 1.58860 0.86500 20.84390 10.20750 0.56870 51.65120 0.21560 'International Tables Volume C Table 6.1.1.4 (pp. 500-502)' 'Brennan, Cowan, Rev. Sci. Instrum., 1992, 63, 850'
Co 0.35001 0.97719 12.28410 7.34090 4.00340 2.34880 4.27910 0.27840 13.53590 71.16920 1.01180 'International Tables Volume C Table 6.1.1.4 (pp. 500-502)' 'Brennan, Cowan, Rev. Sci. Instrum., 1992, 63, 850'
H 0.00000 0.00000 0.49300 0.32291 0.14019 0.04081 10.51090 26.12570 3.14236 57.79970 0.00304 'International Tables Volume C Table 6.1.1.4 (pp. 500-502)' 'Brennan, Cowan, Rev. Sci. Instrum., 1992, 63, 850'
O 0.01085 0.00610 3.04850 2.28680 1.54630 0.86700 13.27710 5.70110 0.32390 32.90890 0.25080 'International Tables Volume C Table 6.1.1.4 (pp. 500-502)' 'Brennan, Cowan, Rev. Sci. Instrum., 1992, 63, 850'

loop_
_geom_angle_atom_site_label_1
_geom_angle_atom_site_label_2
_geom_angle_atom_site_label_3
_geom_angle
_geom_angle_site_symmetry_1
_geom_angle_site_symmetry_3
_geom_angle_publ_flag
O2 Co1 O1 116.3(2) 6_655 . y
O2 Co1 O1 116.3(2) . . y
O2 Co1 O2 104.0(5) . 6_655 y
O4 Co1 O1 107.3(3) . . y
O4 Co1 O2 106.0(3) . . y
O4 Co1 O2 106.0(3) . 6_655 y
O2 C1 C2 115.5(8) . . ?
O3 C1 C2 116.0(8) . . ?
O3 C1 O2 128.3(7) . . ?
Co1 O1 Co1 115.0(4) 3_656 . ?
Co2 O1 Co1 108.98(4) . . ?
Co2 O1 Co1 108.98(4) 3_656 . ?
Co2 O1 Co1 108.98(4) 3_656 3_656 ?
Co2 O1 Co1 108.98(4) . 3_656 ?
Co2 O1 Co2 105.5(4) 3_656 . ?
O3 Co2 O1 103.6(3) 6_655 . y
O3 Co2 O1 103.6(3) 3_656 . y
O3 Co2 O3 86.4(4) 3_656 6_655 y
O5 Co2 O1 100.2(3) 8_556 . y
O5 Co2 O1 100.2(3) . . y
O5 Co2 O3 155.8(3) 8_556 3_656 y
O5 Co2 O3 83.8(3) 8_556 6_655 y
O5 Co2 O3 155.8(3) . 6_655 y
O5 Co2 O3 83.8(3) . 3_656 y
O5 Co2 O5 96.4(4) . 8_556 y
C2 C2 C1 177.5(6) 19 . ?
C7 C2 C1 124.7(8) 19 . ?
C7 C2 C1 125.1(9) . . ?
C8 C2 C1 130.8(9) . . ?
C8 C2 C1 128.6(7) 19 . ?
C8 C2 C7 104.4(8) . 19 ?
C8 C2 C7 88.5(9) . . ?
C8 C2 C7 106.3(9) 19 . ?
C8 C2 C7 89.5(8) 19 19 ?
C9 C2 C1 128.9(9) 19 . ?
C9 C2 C1 125.0(9) . . ?
C9 C2 C7 87.6(10) 19 19 ?
C9 C2 C7 49.3(10) 19 . ?
C9 C2 C7 89.7(10) . . ?
C9 C2 C7 50.1(10) . 19 ?
C9 C2 C8 83.7(10) 19 19 ?
C9 C2 C8 47.7(10) . 19 ?
C9 C2 C8 46.3(9) 19 . ?
C9 C2 C8 84.3(10) . . ?
C1 O2 Co1 124.1(6) . 6_655 ?
C5 O4 Co1 133.0(8) . . ?
C12 C4 C3 126.8(18) . . ?
C12 C4 C3 131.8(18) 10_566 . ?
C14 C4 C3 126.4(11) . . ?
C14 C4 C3 127.9(10) 13_666 . ?
C14 C4 C3 126.4(11) 6_655 . ?
C14 C4 C3 127.9(10) 10_566 . ?
C14 C4 C12 86.7(14) 6_655 . ?
C14 C4 C12 81.8(13) 13_666 10_566 ?
C14 C4 C12 81.8(13) 10_566 10_566 ?
C14 C4 C12 47.6(9) 6_655 10_566 ?
C14 C4 C12 49.1(10) 10_566 . ?
C14 C4 C12 47.6(9) . 10_566 ?
C14 C4 C12 86.7(14) . . ?
C14 C4 C12 49.1(10) 13_666 . ?
C14 C4 C14 90.9(18) 6_655 . ?
C14 C4 C14 42.9(16) 6_655 13_666 ?
C14 C4 C14 42.9(16) 10_566 . ?
C14 C4 C14 89.4(17) 10_566 13_666 ?
Co2 O3 C1 131.3(6) 6_655 . ?
O5 C3 C4 116.5(7) 6_655 . ?
O5 C3 C4 116.5(7) . . ?
O5 C3 O5 127.0(14) . 6_655 ?
O4 C5 O4 124.5(14) 3_656 . ?
C6 C5 O4 117.8(7) . 3_656 ?
C6 C5 O4 117.8(7) . . ?
C3 O5 Co2 130.2(9) 6_655 8_556 ?
C6 C6 C5 180.0 2_566 . ?
C10 C6 C5 130.3(11) 3_656 . ?
C10 C6 C5 130.3(11) . . ?
C10 C6 C10 99(2) . 3_656 ?
C11 C6 C5 128.6(8) 3_656 . ?
C11 C6 C5 128.6(8) 2_566 . ?
C11 C6 C5 128.6(8) 4_665 . ?
C11 C6 C5 128.6(8) . . ?
C11 C6 C10 40.0(11) 3_656 3_656 ?
C11 C6 C10 87.7(13) 3_656 . ?
C11 C6 C10 87.7(13) 2_566 3_656 ?
C11 C6 C10 87.7(13) 4_665 . ?
C11 C6 C10 40.0(11) 4_665 3_656 ?
C11 C6 C10 87.7(13) . 3_656 ?
C11 C6 C10 40.0(11) . . ?
C11 C6 C10 40.0(11) 2_566 . ?
C11 C6 C11 102.8(16) . 3_656 ?
C11 C6 C11 102.8(16) 4_665 2_566 ?
C11 C6 C11 57(2) 4_665 . ?
C11 C6 C11 57(2) 2_566 3_656 ?
C11 C6 C11 76.6(19) 2_566 . ?
C11 C6 C11 76.6(19) 4_665 3_656 ?
H7a C7 C2 116.1(7) . 19 ?
H7a C7 C2 116.1(8) . . ?
H7b C7 C2 116.1(7) . . ?
H7b C7 C2 116.1(7) . 19 ?
H7b C7 H7a 113.1 . . ?
H8a C8 C2 116.0(7) . 19 ?
H8a C8 C2 116.0(7) . . ?
H8b C8 C2 116.0(7) . . ?
H8b C8 C2 116.0(7) . 19 ?
H8b C8 H8a 113.0 . . ?
C8 H8b C8 65.8(15) 19 . ?
H9a C9 C2 116.1(9) . . ?
H9a C9 C2 116.1(8) . 19 ?
H9b C9 C2 116.1(9) . . ?
H9b C9 C2 116.1(8) . 19 ?
H9b C9 H9a 113.132902254(16) . . ?
C6 C10 C6 81(2) 4_665 3_656 ?
H10a C10 C6 115.2(4) . 4_665 ?
H10a C10 C6 115.2(4) 2_566 4_665 ?
H10a C10 C6 115.2(4) . 3_656 ?
H10a C10 C6 115.2(4) 2_566 3_656 ?
H10a C10 H10a 112.20478762(2) 2_566 . ?
H10b C10 C6 115.2(4) . 3_656 ?
H10b C10 C6 115.2(4) . 4_665 ?
H10b C10 C6 115.2(4) 2_566 3_656 ?
H10b C10 C6 115.2(4) 2_566 4_665 ?
H10b C10 H10a 0.0 . 2_566 ?
H10b C10 H10a 112.2 . . ?
H10b C10 H10a 0.0 2_566 . ?
H10b C10 H10a 112.20478762(3) 2_566 2_566 ?
H10b C10 H10b 112.2 . 2_566 ?
C6 C11 C6 77.2(16) 4_665 3_656 ?
H11a C11 C6 115.7(10) . 4_665 ?
H11a C11 C6 115.7(10) . 3_656 ?
H11b C11 C6 115.7(10) . 3_656 ?
H11b C11 C6 115.7(10) . 4_665 ?
H11b C11 H11a 112.67834726(3) . . ?
H12a C12 C4 115.5(5) 6_655 . ?
H12a C12 C4 115.5(5) 6_655 10_566 ?
H12a C12 C4 115.5(5) . . ?
H12a C12 C4 115.5(5) . 10_566 ?
H12a C12 H12a 112.5 6_655 . ?
H12b C12 C4 115.5(5) . . ?
H12b C12 C4 115.5(5) . 10_566 ?
H12b C12 C4 115.5(5) 6_655 . ?
H12b C12 C4 115.5(5) 6_655 10_566 ?
H12b C12 H12a 112.5 6_655 6_655 ?
H12b C12 H12a 0.0 . 6_655 ?
H12b C12 H12a 0.0 6_655 . ?
H12b C12 H12a 112.5 . . ?
H12b C12 H12b 112.5 . 6_655 ?
H14a C14 C4 116.1(9) . 13_666 ?
H14a C14 C4 116.1(9) . 6_655 ?
H14b C14 C4 116.1(10) . 13_666 ?
H14b C14 C4 116.1(10) . 6_655 ?
H14b C14 H14a 113.1 . . ?
C14 H14a C14 66.1(18) 10_566 . ?

loop_
_geom_bond_atom_site_label_1
_geom_bond_atom_site_label_2
_geom_bond_distance
_geom_bond_site_symmetry_2
_geom_bond_publ_flag
Co1 O1 1.918(5) . y
Co1 O2 1.921(6) 6_655 y
Co1 O2 1.921(6) . y
Co1 O4 1.984(8) . y
C1 C2 1.532(8) . ?
C1 O2 1.272(11) . ?
C1 O3 1.203(11) . ?
O1 Co2 1.995(6) . y
O1 Co2 1.995(6) 3_656 y
Co2 O3 2.058(6) 3_656 y
Co2 O3 2.058(6) 6_655 y
Co2 O5 2.015(7) 8_556 y
Co2 O5 2.015(7) . y
C2 C2 1.854(13) 19 ?
C2 C7 1.540(18) 19 ?
C2 C7 1.535(10) . ?
C2 C8 1.503(17) 19 ?
C2 C8 1.536(11) . ?
C2 C9 1.569(18) 19 ?
C2 C9 1.517(10) . ?
O4 C5 1.238(10) . ?
C4 C4 1.83(3) 10_566 ?
C4 C3 1.568(19) . ?
C4 C12 1.38(3) . ?
C4 C12 1.51(3) 10_566 ?
C4 C14 1.53(2) 13_666 ?
C4 C14 1.51(2) . ?
C4 C14 1.51(2) 6_655 ?
C4 C14 1.53(2) 10_566 ?
C3 O5 1.216(9) . ?
C3 O5 1.216(9) 6_655 ?
C5 C6 1.48(2) . ?
C6 C6 1.90(3) 2_566 ?
C6 C10 1.47(3) . ?
C6 C10 1.47(3) 3_656 ?
C6 C11 1.52(2) 4_665 ?
C6 C11 1.52(2) 3_656 ?
C6 C11 1.52(2) . ?
C6 C11 1.52(2) 2_566 ?
C7 H7a 0.9700 . ?
C7 H7b 0.9700 . ?
C8 H8a 0.9700 . ?
C8 H8b 0.9700 . ?
C9 H9a 0.9700 . ?
C9 H9b 0.9700 . ?
C10 H10a 0.9700 . ?
C10 H10a 0.9700 2_566 ?
C10 H10b 0.9700 2_566 ?
C10 H10b 0.9700 . ?
C11 H11a 0.9700 . ?
C11 H11b 0.9700 . ?
C12 H12a 0.9700 . ?
C12 H12a 0.9700 6_655 ?
C12 H12b 0.9700 . ?
C12 H12b 0.9700 6_655 ?
C14 H14a 0.9700 . ?
C14 H14b 0.9700 . ?

loop_
_restr_equal_distance_atom_site_label_1
_restr_equal_distance_atom_site_label_2
_restr_equal_distance_site_symmetry_2
_restr_equal_distance_class_id
C2 C1 1 2
C2 C7 1 2
C2 C8 1 2
C2 C9 1 2
C7 C8 1 1
C7 C9 1 1
C8 C9 1 1

loop_
_restr_equal_distance_class_class_id
_restr_equal_distance_class_target_weight_param
_restr_equal_distance_class_average
_restr_equal_distance_class_esd
_restr_equal_distance_class_diff_max
1 0.0200 2.1152 0.0462 0.0651
2 0.0100 1.5301 0.0075 0.0127

loop_
_restr_U_iso_atom_site_label
_restr_U_iso_weight_param
C1 0.1000
O2 0.1000
O3 0.2000
O3 0.0100

loop_
_smtbx_masks_void_nr
_smtbx_masks_void_average_x
_smtbx_masks_void_average_y
_smtbx_masks_void_average_z
_smtbx_masks_void_volume
_smtbx_masks_void_count_electrons
_smtbx_masks_void_content
1 -0.190 -0.299 -0.398 7125.2 1894.6 '48 C2H5NO,32 H2O'

loop_
_restr_rigu_atom_site_label_1
_restr_rigu_atom_site_label_2
_restr_rigu_target_weight_param
_restr_rigu_u13_diff
_restr_rigu_u23_diff
_restr_rigu_u33_diff
Co1 C1 0.004000 0.023716 -0.013408 -0.013965
Co1 O1 0.004000 0.001061 -0.001259 0.000052
Co1 Co2 0.004000 0.001800 0.000283 -0.003636
Co1 O2 0.004000 0.004785 0.005908 -0.008531
Co1 O4 0.004000 0.001030 -0.003915 0.001688
Co1 C5 0.004000 0.001963 -0.003605 -0.000092
C1 C2 0.004000 0.005217 -0.003052 0.005901
C1 O2 0.004000 0.018489 0.002726 -0.004700
C1 O3 0.004000 0.010653 -0.012097 0.002773
C1 C7 0.004000 0.001261 -0.003027 -0.002616
C1 C8 0.004000 0.008313 -0.003943 -0.002957
C1 C9 0.004000 0.008408 -0.003293 0.003021
O1 Co2 0.004000 -0.002319 0.000000 -0.005679
O1 O2 0.004000 -0.017849 0.017781 -0.022916
O1 O4 0.004000 0.000846 0.002426 0.000708
O1 O5 0.004000 -0.019378 -0.029339 -0.046165
Co2 C3 0.004000 0.015643 0.012407 -0.023733
Co2 O5 0.004000 0.005172 -0.003852 -0.010227
C2 O2 0.004000 0.008843 0.001971 -0.005000
C2 O3 0.004000 -0.002323 0.002638 -0.006617
C2 C7 0.004000 -0.004193 -0.001058 -0.007619
C2 C8 0.004000 0.004265 0.003708 -0.009173
C2 C9 0.004000 -0.001755 0.001135 -0.004080
O2 O4 0.004000 -0.026627 -0.065071 0.020614
O2 O3 0.004000 0.035584 -0.027993 0.005954
O4 C5 0.004000 0.000381 -0.000430 0.003065
O4 C6 0.004000 0.000148 -0.000315 -0.000179
C4 C3 0.004000 -0.001490 -0.001682 -0.003955
C4 O5 0.004000 -0.005320 0.006011 -0.002414
C4 C12 0.004000 0.004224 -0.004680 -0.002854
C4 C14 0.004000 -0.002941 0.003112 -0.005844
C3 O5 0.004000 -0.002657 0.018577 -0.007953
C3 C12 0.004000 0.000206 -0.000206 -0.002346
C3 C14 0.004000 0.005907 0.014853 -0.002910
C5 C6 0.004000 -0.000000 0.000000 0.000538
C5 C10 0.004000 0.004608 0.000000 -0.006488
C5 C11 0.004000 0.002538 -0.005963 -0.010670
C6 C10 0.004000 0.002290 0.000000 -0.007606
C6 C11 0.004000 -0.000308 -0.005792 -0.012189
C7 C8 0.004000 -0.013266 -0.002130 -0.003077
C7 C9 0.004000 0.008478 0.022394 -0.003551
C8 C9 0.004000 -0.014270 -0.008809 -0.009534
C10 C11 0.004000 -0.003911 -0.004239 -0.001668
C12 C14 0.004000 0.009029 -0.004188 0.003321
